data_5900013
_journal_name_full 'Rec. trav. chim.'
_journal_page_first 253
_journal_paper_doi 10.1002/recl.19420610403
_journal_volume 61
_journal_year 1942
_chemical_formula_sum 'C2 Br6'
_chemical_name_systematic Hexabromoethane
_symmetry_Int_Tables_number 62
_symmetry_space_group_name_H-M 'P n m a'
_cell_angle_alpha 90
_cell_angle_beta 90
_cell_angle_gamma 90
_cell_formula_units_Z 4
_cell_length_a 12.00
_cell_length_b 10.64
_cell_length_c 6.69
_cod_data_source_file 014_hexabromoethane.cif
_cod_data_source_block hexabromoethane
_cod_depositor_comments
;
Kitajgorodskij [1] does not give atom coordinates.

 Added the _citation_author_ordinal data item to the CITATION_AUTHOR loop
 and updated the _citation_author_name data item value.

 Antanas Vaitkus,
 2021-05-03
;
_cod_database_code 5900013

loop_
_atom_site_label
_atom_site_fract_x
_atom_site_fract_y
_atom_site_fract_z
? ? ? ?

loop_
_citation_author_citation_id
_citation_author_ordinal
_citation_author_name
1 1 'Kitajgorodskij, A. I.'

loop_
_citation_id
_citation_coordinate_linkage
_citation_title
_citation_book_title
_citation_country
_citation_page_first
_citation_page_last
_citation_year
_citation_book_publisher
_cod_citation_special_details
1 yes ? 'Organicheskaja Kristallokhimija' USSR ? ? 1955 'Izdatel'stvo Akademii Nauk SSSR'
;

Coordinates are presented as published in this book, Kitajgorodskij's
"Organicheskaja Kristallokhimija", keyed in manually.

Saulius Gra\<zulis
;

loop_
_geom_angle
_geom_angle_atom_site_label_1
_geom_angle_atom_site_label_2
_geom_angle_atom_site_label_3
110(2) C C Br

loop_
_geom_bond_atom_site_label_1
_geom_bond_atom_site_label_2
_geom_bond_distance
C C 1.52(3)
C Br 1.93(3)
